data_2200014
loop_
_publ_author_name
'Olejnik, Zofia'
'Lis, Tadeusz'
'Ondrejkovi\<cov\'a, Iveta'
'Malo, Jozef'
'Galkov\'a, Sylvia'

_publ_section_title
;
 <i>mer</i>-Tris(ethyldiphenylphosphine
 oxide)tris(isothiocyanato)iron(III)
;
_journal_coeditor_code BH6034
_journal_issue 11
_journal_name_full 'Acta Crystallographica Section E'
_journal_page_first m2314
_journal_page_last m2316
_journal_paper_doi 10.1107/S1600536805032319
_journal_volume 61
_journal_year 2005
_chemical_formula_iupac '[Fe (N C S)3 (C14 H15 O P)3]'
_chemical_formula_moiety 'C45 H45 Fe N3 O3 P3 S3'
_chemical_formula_sum 'C45 H45 Fe N3 O3 P3 S3'
_chemical_formula_weight 920.78
_chemical_name_systematic
;
mer-Tris(isothiocyanato)tris(ethyldiphenylphosphine oxide)iron(III)
;
_space_group_IT_number 14
_symmetry_cell_setting monoclinic
_symmetry_space_group_name_Hall '-P 2ybc'
_symmetry_space_group_name_H-M 'P 1 21/c 1'
_atom_sites_solution_hydrogens geom
_atom_sites_solution_primary direct
_atom_sites_solution_secondary difmap
_cell_angle_alpha 90.00
_cell_angle_beta 110.47(3)
_cell_angle_gamma 90.00
_cell_formula_units_Z 4
_cell_length_a 14.565(3)
_cell_length_b 16.839(3)
_cell_length_c 20.092(4)
_cell_measurement_reflns_used 27191
_cell_measurement_temperature 100(2)
_cell_measurement_theta_max 30.00
_cell_measurement_theta_min 4.48
_cell_volume 4616.6(18)
_computing_cell_refinement 'CrysAlis RED (Oxford Diffraction, 2003)'
_computing_data_collection 'CrysAlis CCD (Oxford Diffraction, 2003)'
_computing_data_reduction 'CrysAlis RED'
_computing_molecular_graphics 'XP (Bruker, 1998)'
_computing_publication_material SHELXL97
_computing_structure_refinement 'SHELXL97 (Sheldrick, 1997)'
_computing_structure_solution 'SHELXS97 (Sheldrick, 1997)'
_diffrn_ambient_temperature 100(2)
_diffrn_measured_fraction_theta_full 0.996
_diffrn_measured_fraction_theta_max 0.996
_diffrn_measurement_device_type 'Kuma KM-4 CCD \k-geometry'
_diffrn_measurement_method \w
_diffrn_radiation_monochromator graphite
_diffrn_radiation_source 'long fine-focus sealed tube'
_diffrn_radiation_type MoK\a
_diffrn_radiation_wavelength 0.71073
_diffrn_reflns_av_R_equivalents 0.0424
_diffrn_reflns_av_sigmaI/netI 0.0681
_diffrn_reflns_limit_h_max 20
_diffrn_reflns_limit_h_min -20
_diffrn_reflns_limit_k_max 23
_diffrn_reflns_limit_k_min -23
_diffrn_reflns_limit_l_max 28
_diffrn_reflns_limit_l_min -25
_diffrn_reflns_number 57584
_diffrn_reflns_theta_full 30.00
_diffrn_reflns_theta_max 30.00
_diffrn_reflns_theta_min 4.48
_diffrn_standards_decay_% 0
_diffrn_standards_interval_count 0
_diffrn_standards_interval_time 0
_diffrn_standards_number 0
_exptl_absorpt_coefficient_mu 0.608
_exptl_absorpt_correction_T_max 0.946
_exptl_absorpt_correction_T_min 0.852
_exptl_absorpt_correction_type analytical
_exptl_absorpt_process_details
;
[CrysAlis RED (Oxford Diffraction, 2003), analytical numeric absorption
using a multifaceted crystal model based on expressions derived by Clark &
Reid  (1995)]
;
_exptl_crystal_colour dark-red
_exptl_crystal_density_diffrn 1.325
_exptl_crystal_density_method 'not measured'
_exptl_crystal_description plate
_exptl_crystal_F_000 1916
_exptl_crystal_size_max 0.25
_exptl_crystal_size_mid 0.25
_exptl_crystal_size_min 0.10
_refine_diff_density_max 0.90
_refine_diff_density_min -0.35
_refine_ls_extinction_method none
_refine_ls_goodness_of_fit_ref 1.011
_refine_ls_hydrogen_treatment constr
_refine_ls_matrix_type full
_refine_ls_number_parameters 555
_refine_ls_number_reflns 13417
_refine_ls_number_restraints 31
_refine_ls_restrained_S_all 1.010
_refine_ls_R_factor_all 0.0884
_refine_ls_R_factor_gt 0.0470
_refine_ls_shift/su_max 0.002
_refine_ls_shift/su_mean 0.000
_refine_ls_structure_factor_coef Fsqd
_refine_ls_weighting_details 'calc w=1/[\s^2^(Fo^2^)+(0.0552P)^2^] where P=(Fo^2^+2Fc^2^)/3'
_refine_ls_weighting_scheme calc
_refine_ls_wR_factor_gt 0.1003
_refine_ls_wR_factor_ref 0.1139
_reflns_number_gt 8964
_reflns_number_total 13417
_reflns_threshold_expression I>2\s(I)
_cod_data_source_file bh6034.cif
_cod_data_source_block I
_cod_original_sg_symbol_H-M 'P 21/c'
_cod_database_code 2200014
_cod_database_fobs_code 2200014

loop_
_symmetry_equiv_pos_as_xyz
'x, y, z'
'-x, y+1/2, -z+1/2'
'-x, -y, -z'
'x, -y-1/2, z-1/2'

loop_
_atom_site_label
_atom_site_fract_x
_atom_site_fract_y
_atom_site_fract_z
_atom_site_U_iso_or_equiv
_atom_site_adp_type
_atom_site_calc_flag
_atom_site_refinement_flags
_atom_site_occupancy
_atom_site_disorder_assembly
_atom_site_disorder_group
_atom_site_type_symbol
Fe 0.76670(2) 0.70826(2) 0.509931(14) 0.01507(8) Uani d . 1 A . Fe
O1 0.62319(10) 0.74083(8) 0.46897(7) 0.0191(3) Uani d . 1 . . O
C11 0.43024(15) 0.77481(12) 0.41435(11) 0.0211(5) Uani d . 1 . . C
C21 0.33354(16) 0.76363(14) 0.41137(12) 0.0284(5) Uani d . 1 A . C
H21 0.3176 0.7195 0.4347 0.034 Uiso calc R 1 . . H
C31 0.26109(18) 0.81688(16) 0.37437(13) 0.0353(6) Uani d . 1 . . C
H31 0.1954 0.8088 0.3719 0.042 Uiso calc R 1 A . H
C41 0.28442(19) 0.88178(15) 0.34108(13) 0.0372(6) Uani d . 1 A . C
H41 0.2347 0.9185 0.3162 0.045 Uiso calc R 1 . . H
C51 0.37939(18) 0.89353(14) 0.34375(12) 0.0326(6) Uani d . 1 . . C
H51 0.3949 0.9381 0.3207 0.039 Uiso calc R 1 A . H
C61 0.45258(17) 0.83989(13) 0.38043(11) 0.0257(5) Uani d . 1 A . C
H61 0.5180 0.8479 0.3822 0.031 Uiso calc R 1 . . H
P1 0.5251(11) 0.7082(5) 0.4654(4) 0.0194(5) Uani d PD 0.663(12) A 1 P
C12 0.5151(8) 0.7008(5) 0.5520(4) 0.0257(12) Uani d PDU 0.663(12) A 1 C
C22 0.4612(7) 0.6407(5) 0.5700(4) 0.0409(15) Uani d PD 0.663(12) A 1 C
H22 0.4324 0.5991 0.5375 0.049 Uiso calc PR 0.663(12) A 1 H
C32 0.4503(6) 0.6427(5) 0.6369(5) 0.054(2) Uani d PD 0.663(12) A 1 C
H32 0.4144 0.6020 0.6497 0.065 Uiso calc PR 0.663(12) A 1 H
C42 0.4912(6) 0.7032(6) 0.6837(4) 0.053(2) Uani d PD 0.663(12) A 1 C
H42 0.4826 0.7045 0.7284 0.063 Uiso calc PR 0.663(12) A 1 H
C52 0.5447(7) 0.7620(6) 0.6665(4) 0.0445(16) Uani d PD 0.663(12) A 1 C
H52 0.5741 0.8029 0.6997 0.053 Uiso calc PR 0.663(12) A 1 H
C62 0.5555(9) 0.7615(6) 0.6004(4) 0.0301(13) Uani d PD 0.663(12) A 1 C
H62 0.5909 0.8029 0.5882 0.036 Uiso calc PR 0.663(12) A 1 H
C13 0.5001(13) 0.6139(5) 0.4213(5) 0.0286(13) Uani d PD 0.663(12) A 1 C
H131 0.5548 0.5770 0.4448 0.034 Uiso calc PR 0.663(12) A 1 H
H132 0.4397 0.5913 0.4256 0.034 Uiso calc PR 0.663(12) A 1 H
C23 0.4872(6) 0.6209(6) 0.3424(4) 0.0291(14) Uani d PD 0.663(12) A 1 C
H231 0.4831 0.5677 0.3218 0.044 Uiso calc PR 0.663(12) A 1 H
H232 0.5433 0.6492 0.3376 0.044 Uiso calc PR 0.663(12) A 1 H
H233 0.4268 0.6502 0.3173 0.044 Uiso calc PR 0.663(12) A 1 H
P11 0.524(2) 0.7027(11) 0.4581(8) 0.0194(5) Uani d PD 0.337(12) A 2 P
C121 0.5043(17) 0.6846(11) 0.5401(8) 0.0257(12) Uani d PDU 0.337(12) A 2 C
C221 0.4513(15) 0.6187(10) 0.5501(8) 0.0409(15) Uani d PD 0.337(12) A 2 C
H221 0.4262 0.5800 0.5138 0.049 Uiso calc PR 0.337(12) A 2 H
C321 0.4367(16) 0.6117(11) 0.6154(8) 0.054(2) Uani d PD 0.337(12) A 2 C
H321 0.4034 0.5668 0.6244 0.065 Uiso calc PR 0.337(12) A 2 H
C421 0.4705(16) 0.6695(12) 0.6660(8) 0.053(2) Uani d PD 0.337(12) A 2 C
H421 0.4561 0.6656 0.7085 0.063 Uiso calc PR 0.337(12) A 2 H
C521 0.5244(15) 0.7331(11) 0.6573(8) 0.0445(16) Uani d PD 0.337(12) A 2 C
H521 0.5477 0.7722 0.6934 0.053 Uiso calc PR 0.337(12) A 2 H
C621 0.5442(19) 0.7389(11) 0.5945(8) 0.0301(13) Uani d PD 0.337(12) A 2 C
H621 0.5852 0.7803 0.5888 0.036 Uiso calc PR 0.337(12) A 2 H
C131 0.505(3) 0.6135(11) 0.4069(11) 0.0286(13) Uani d PD 0.337(12) A 2 C
H133 0.5572 0.5750 0.4306 0.034 Uiso calc PR 0.337(12) A 2 H
H134 0.4412 0.5896 0.4039 0.034 Uiso calc PR 0.337(12) A 2 H
C231 0.5040(14) 0.6306(13) 0.3318(9) 0.0291(14) Uani d PD 0.337(12) A 2 C
H234 0.4967 0.5806 0.3054 0.044 Uiso calc PR 0.337(12) A 2 H
H235 0.5658 0.6561 0.3348 0.044 Uiso calc PR 0.337(12) A 2 H
H236 0.4492 0.6659 0.3072 0.044 Uiso calc PR 0.337(12) A 2 H
O2 0.79154(10) 0.79407(8) 0.45088(7) 0.0213(3) Uani d . 1 . . O
P2 0.78449(4) 0.86233(3) 0.40113(3) 0.01714(12) Uani d . 1 A . P
C14 0.90596(15) 0.89802(12) 0.41496(10) 0.0181(4) Uani d . 1 . . C
C24 0.92940(17) 0.94093(14) 0.36443(12) 0.0279(5) Uani d . 1 A . C
H24 0.8798 0.9537 0.3204 0.033 Uiso calc R 1 . . H
C34 1.02463(19) 0.96521(15) 0.37780(14) 0.0377(6) Uani d . 1 . . C
H34 1.0406 0.9950 0.3432 0.045 Uiso calc R 1 A . H
C44 1.09747(18) 0.94589(15) 0.44229(14) 0.0382(6) Uani d . 1 A . C
H44 1.1632 0.9623 0.4515 0.046 Uiso calc R 1 . . H
C54 1.07433(18) 0.90324(15) 0.49251(14) 0.0363(6) Uani d . 1 . . C
H54 1.1241 0.8904 0.5364 0.044 Uiso calc R 1 A . H
C64 0.97892(16) 0.87883(13) 0.47959(11) 0.0255(5) Uani d . 1 A . C
H64 0.9631 0.8492 0.5144 0.031 Uiso calc R 1 . . H
C15 0.71261(15) 0.94205(12) 0.41720(11) 0.0213(5) Uani d . 1 . . C
C65 0.67946(15) 0.93752(13) 0.47377(11) 0.0221(5) Uani d . 1 A . C
H65 0.6934 0.8916 0.5031 0.027 Uiso calc R 1 . . H
C55 0.62630(16) 0.99891(14) 0.48828(12) 0.0274(5) Uani d . 1 . . C
H55 0.6035 0.9947 0.5270 0.033 Uiso calc R 1 A . H
C45 0.60640(19) 1.06590(16) 0.44678(15) 0.0426(7) Uani d . 1 A . C
H45 0.5698 1.1081 0.4568 0.051 Uiso calc R 1 . . H
C35 0.6396(2) 1.07191(18) 0.39048(17) 0.0565(9) Uani d . 1 . . C
H35 0.6260 1.1184 0.3619 0.068 Uiso calc R 1 A . H
C25 0.6926(2) 1.01043(16) 0.37542(14) 0.0427(7) Uani d . 1 A . C
H25 0.7154 1.0149 0.3366 0.051 Uiso calc R 1 . . H
C16 0.72795(16) 0.83447(14) 0.30985(11) 0.0261(5) Uani d . 1 . . C
H161 0.6616 0.8137 0.3025 0.031 Uiso calc R 1 A . H
H162 0.7203 0.8825 0.2800 0.031 Uiso calc R 1 . . H
C26 0.78449(18) 0.77220(15) 0.28468(12) 0.0336(6) Uani d . 1 A . C
H261 0.7515 0.7628 0.2337 0.050 Uiso calc R 1 . . H
H262 0.7870 0.7226 0.3107 0.050 Uiso calc R 1 . . H
H263 0.8513 0.7912 0.2934 0.050 Uiso calc R 1 . . H
O3 0.90906(10) 0.68274(9) 0.54814(7) 0.0221(3) Uani d . 1 . . O
P3 1.01181(4) 0.65059(3) 0.57362(3) 0.01637(12) Uani d . 1 A . P
C17 1.09270(14) 0.72174(12) 0.63289(10) 0.0168(4) Uani d . 1 . . C
C27 1.19336(16) 0.71269(14) 0.65701(13) 0.0322(6) Uani d . 1 A . C
H27 1.2217 0.6686 0.6419 0.039 Uiso calc R 1 . . H
C37 1.25309(18) 0.76825(16) 0.70345(14) 0.0391(6) Uani d . 1 . . C
H37 1.3223 0.7619 0.7201 0.047 Uiso calc R 1 A . H
C47 1.21225(17) 0.83235(13) 0.72535(11) 0.0275(5) Uani d . 1 A . C
H47 1.2534 0.8703 0.7568 0.033 Uiso calc R 1 . . H
C57 1.11271(17) 0.84153(13) 0.70195(11) 0.0254(5) Uani d . 1 . . C
H57 1.0849 0.8858 0.7173 0.030 Uiso calc R 1 A . H
C67 1.05202(16) 0.78626(13) 0.65579(11) 0.0226(5) Uani d . 1 A . C
H67 0.9829 0.7926 0.6399 0.027 Uiso calc R 1 . . H
C18 1.05449(15) 0.63518(12) 0.50108(10) 0.0176(4) Uani d . 1 . . C
C28 1.14026(15) 0.59275(13) 0.50957(11) 0.0215(5) Uani d . 1 A . C
H28 1.1753 0.5684 0.5538 0.026 Uiso calc R 1 . . H
C38 1.17423(16) 0.58621(13) 0.45353(11) 0.0249(5) Uani d . 1 . . C
H38 1.2331 0.5579 0.4597 0.030 Uiso calc R 1 A . H
C48 1.12301(17) 0.62059(14) 0.38869(12) 0.0282(5) Uani d . 1 A . C
H48 1.1472 0.6163 0.3506 0.034 Uiso calc R 1 . . H
C58 1.03646(17) 0.66139(14) 0.37889(12) 0.0286(5) Uani d . 1 . . C
H58 1.0009 0.6842 0.3340 0.034 Uiso calc R 1 A . H
C68 1.00204(16) 0.66882(13) 0.43499(11) 0.0238(5) Uani d . 1 A . C
H68 0.9429 0.6968 0.4285 0.029 Uiso calc R 1 . . H
C19 1.02356(16) 0.55902(12) 0.62133(11) 0.0225(5) Uani d . 1 . . C
H191 0.9802 0.5188 0.5898 0.027 Uiso calc R 1 A . H
H192 1.0919 0.5398 0.6348 0.027 Uiso calc R 1 . . H
C29 0.99731(17) 0.56727(14) 0.68838(11) 0.0275(5) Uani d . 1 A . C
H291 1.0014 0.5152 0.7110 0.041 Uiso calc R 1 . . H
H292 0.9305 0.5880 0.6756 0.041 Uiso calc R 1 . . H
H293 1.0432 0.6039 0.7215 0.041 Uiso calc R 1 . . H
N1 0.78821(13) 0.78585(11) 0.59095(9) 0.0217(4) Uani d . 1 . . N
C1 0.80223(15) 0.83519(13) 0.63400(11) 0.0209(5) Uani d . 1 A . C
S1 0.82066(6) 0.90301(4) 0.69420(3) 0.04077(18) Uani d . 1 . . S
N2 0.73382(13) 0.62145(11) 0.56876(9) 0.0240(4) Uani d . 1 . . N
C2 0.72286(15) 0.57763(13) 0.61030(11) 0.0199(4) Uani d . 1 A . C
S2 0.70719(4) 0.51525(3) 0.66730(3) 0.02668(13) Uani d . 1 . . S
N3 0.74711(12) 0.62883(10) 0.42916(9) 0.0216(4) Uani d . 1 . . N
C3 0.73286(15) 0.58244(12) 0.38330(11) 0.0187(4) Uani d . 1 A . C
S3 0.71139(4) 0.51856(4) 0.31906(3) 0.02799(14) Uani d . 1 . . S

loop_
_atom_site_aniso_label
_atom_site_aniso_U_11
_atom_site_aniso_U_22
_atom_site_aniso_U_33
_atom_site_aniso_U_12
_atom_site_aniso_U_13
_atom_site_aniso_U_23
Fe 0.01353(15) 0.01584(15) 0.01536(14) -0.00014(11) 0.00443(11) 0.00049(11)
O1 0.0162(8) 0.0180(8) 0.0218(7) 0.0002(6) 0.0053(6) 0.0027(6)
C11 0.0168(11) 0.0219(12) 0.0207(10) 0.0019(8) 0.0016(9) 0.0000(9)
C21 0.0208(12) 0.0307(13) 0.0318(12) 0.0026(10) 0.0066(10) 0.0039(10)
C31 0.0190(13) 0.0407(15) 0.0409(14) 0.0086(10) 0.0038(11) -0.0024(12)
C41 0.0313(15) 0.0343(15) 0.0332(13) 0.0149(11) -0.0046(11) -0.0002(11)
C51 0.0346(15) 0.0266(13) 0.0288(12) 0.0026(10) 0.0013(11) 0.0043(10)
C61 0.0234(12) 0.0257(12) 0.0235(11) 0.0012(9) 0.0024(9) 0.0026(9)
P1 0.0135(4) 0.0177(12) 0.0249(15) 0.0005(9) 0.0043(14) 0.0038(9)
C12 0.012(3) 0.032(4) 0.031(3) 0.004(2) 0.005(3) 0.014(2)
C22 0.027(2) 0.041(4) 0.054(4) 0.004(3) 0.014(3) 0.020(3)
C32 0.035(4) 0.066(7) 0.070(6) 0.018(5) 0.030(5) 0.048(4)
C42 0.026(4) 0.100(7) 0.037(3) 0.025(4) 0.016(3) 0.033(3)
C52 0.027(4) 0.080(6) 0.026(2) 0.022(3) 0.009(3) 0.010(3)
C62 0.022(3) 0.043(5) 0.0273(18) 0.012(3) 0.010(2) 0.010(2)
C13 0.017(2) 0.0210(13) 0.042(4) -0.0011(10) 0.003(3) -0.002(2)
C23 0.011(3) 0.029(3) 0.046(3) -0.0046(19) 0.0069(16) -0.013(2)
P11 0.0135(4) 0.0177(12) 0.0249(15) 0.0005(9) 0.0043(14) 0.0038(9)
C121 0.012(3) 0.032(4) 0.031(3) 0.004(2) 0.005(3) 0.014(2)
C221 0.027(2) 0.041(4) 0.054(4) 0.004(3) 0.014(3) 0.020(3)
C321 0.035(4) 0.066(7) 0.070(6) 0.018(5) 0.030(5) 0.048(4)
C421 0.026(4) 0.100(7) 0.037(3) 0.025(4) 0.016(3) 0.033(3)
C521 0.027(4) 0.080(6) 0.026(2) 0.022(3) 0.009(3) 0.010(3)
C621 0.022(3) 0.043(5) 0.0273(18) 0.012(3) 0.010(2) 0.010(2)
C131 0.017(2) 0.0210(13) 0.042(4) -0.0011(10) 0.003(3) -0.002(2)
C231 0.011(3) 0.029(3) 0.046(3) -0.0046(19) 0.0069(16) -0.013(2)
O2 0.0243(8) 0.0190(8) 0.0257(8) 0.0006(6) 0.0149(6) 0.0028(6)
P2 0.0172(3) 0.0169(3) 0.0180(3) -0.0008(2) 0.0070(2) 0.0001(2)
C14 0.0206(11) 0.0148(10) 0.0212(10) -0.0021(8) 0.0102(9) -0.0033(8)
C24 0.0309(13) 0.0307(13) 0.0248(11) -0.0080(10) 0.0134(10) -0.0021(10)
C34 0.0449(16) 0.0389(15) 0.0423(15) -0.0187(12) 0.0317(13) -0.0117(12)
C44 0.0234(14) 0.0393(15) 0.0568(17) -0.0136(11) 0.0202(12) -0.0239(13)
C54 0.0228(13) 0.0383(15) 0.0409(14) -0.0035(11) 0.0026(11) -0.0093(12)
C64 0.0236(12) 0.0261(12) 0.0252(11) -0.0015(9) 0.0065(9) -0.0020(9)
C15 0.0185(11) 0.0200(11) 0.0240(11) 0.0000(8) 0.0058(9) -0.0002(9)
C65 0.0200(11) 0.0213(12) 0.0227(11) -0.0010(9) 0.0046(9) -0.0013(9)
C55 0.0201(12) 0.0316(14) 0.0306(12) -0.0005(9) 0.0092(10) -0.0069(10)
C45 0.0410(16) 0.0349(15) 0.0567(17) 0.0129(12) 0.0232(14) -0.0007(13)
C35 0.074(2) 0.0386(17) 0.067(2) 0.0320(15) 0.0384(18) 0.0247(15)
C25 0.0595(19) 0.0360(16) 0.0445(15) 0.0180(13) 0.0329(14) 0.0155(12)
C16 0.0231(12) 0.0308(13) 0.0213(11) -0.0011(9) 0.0036(9) -0.0047(9)
C26 0.0390(15) 0.0368(15) 0.0244(12) 0.0001(11) 0.0105(11) -0.0092(10)
O3 0.0145(8) 0.0285(8) 0.0211(7) 0.0023(6) 0.0034(6) -0.0039(6)
P3 0.0139(3) 0.0188(3) 0.0156(2) -0.0007(2) 0.0042(2) -0.0023(2)
C17 0.0153(10) 0.0186(11) 0.0147(9) -0.0011(8) 0.0029(8) 0.0000(8)
C27 0.0195(12) 0.0296(13) 0.0431(14) 0.0010(10) 0.0053(10) -0.0179(11)
C37 0.0176(13) 0.0465(16) 0.0480(15) -0.0033(11) 0.0050(11) -0.0222(13)
C47 0.0288(13) 0.0252(13) 0.0248(11) -0.0064(10) 0.0047(10) -0.0059(10)
C57 0.0290(13) 0.0218(12) 0.0234(11) 0.0039(9) 0.0068(10) -0.0060(9)
C67 0.0187(11) 0.0269(12) 0.0201(10) 0.0048(9) 0.0041(9) -0.0023(9)
C18 0.0175(11) 0.0192(11) 0.0156(9) -0.0045(8) 0.0053(8) -0.0038(8)
C28 0.0200(11) 0.0239(12) 0.0191(10) -0.0002(8) 0.0050(9) -0.0050(9)
C38 0.0190(12) 0.0283(13) 0.0286(12) -0.0037(9) 0.0098(9) -0.0099(10)
C48 0.0350(14) 0.0312(13) 0.0250(11) -0.0055(10) 0.0187(10) -0.0059(10)
C58 0.0358(14) 0.0312(13) 0.0203(11) -0.0006(10) 0.0117(10) 0.0008(10)
C68 0.0264(12) 0.0229(12) 0.0216(11) 0.0008(9) 0.0078(9) -0.0008(9)
C19 0.0216(12) 0.0221(12) 0.0235(11) -0.0032(9) 0.0075(9) -0.0002(9)
C29 0.0259(13) 0.0346(14) 0.0211(11) -0.0018(10) 0.0071(9) 0.0046(10)
N1 0.0187(10) 0.0270(10) 0.0192(9) 0.0007(7) 0.0063(7) -0.0020(8)
C1 0.0190(11) 0.0255(12) 0.0201(10) -0.0004(9) 0.0093(9) 0.0055(9)
S1 0.0758(5) 0.0240(3) 0.0324(3) -0.0124(3) 0.0313(3) -0.0100(3)
N2 0.0229(10) 0.0244(10) 0.0259(10) 0.0037(8) 0.0100(8) 0.0057(8)
C2 0.0161(11) 0.0212(11) 0.0210(10) -0.0001(8) 0.0045(9) -0.0039(9)
S2 0.0359(3) 0.0231(3) 0.0231(3) -0.0049(2) 0.0129(2) 0.0034(2)
N3 0.0196(10) 0.0210(10) 0.0221(9) 0.0004(7) 0.0047(8) 0.0000(8)
C3 0.0158(11) 0.0190(11) 0.0205(10) 0.0003(8) 0.0054(8) 0.0064(9)
S3 0.0313(3) 0.0293(3) 0.0213(3) -0.0010(2) 0.0067(2) -0.0080(2)

loop_
_atom_type_symbol
_atom_type_description
_atom_type_scat_dispersion_real
_atom_type_scat_dispersion_imag
_atom_type_scat_source
C C 0.0033 0.0016 'International Tables Vol C Tables 4.2.6.8 and 6.1.1.4'
H H 0.0000 0.0000 'International Tables Vol C Tables 4.2.6.8 and 6.1.1.4'
N N 0.0061 0.0033 'International Tables Vol C Tables 4.2.6.8 and 6.1.1.4'
O O 0.0106 0.0060 'International Tables Vol C Tables 4.2.6.8 and 6.1.1.4'
P P 0.1023 0.0942 'International Tables Vol C Tables 4.2.6.8 and 6.1.1.4'
S S 0.1246 0.1234 'International Tables Vol C Tables 4.2.6.8 and 6.1.1.4'
Fe Fe 0.3463 0.8444 'International Tables Vol C Tables 4.2.6.8 and 6.1.1.4'

loop_
_geom_angle_atom_site_label_1
_geom_angle_atom_site_label_2
_geom_angle_atom_site_label_3
_geom_angle
_geom_angle_publ_flag
O2 Fe O3 90.27(6) yes
O2 Fe N1 90.09(7) yes
O3 Fe N1 88.96(7) yes
O2 Fe O1 86.45(6) yes
O3 Fe O1 176.55(6) yes
N1 Fe O1 89.97(7) yes
O2 Fe N2 177.10(7) yes
O3 Fe N2 92.63(7) yes
N1 Fe N2 89.90(7) yes
O1 Fe N2 90.65(7) yes
O2 Fe N3 90.33(7) yes
O3 Fe N3 90.13(7) yes
N1 Fe N3 179.00(7) yes
O1 Fe N3 90.96(7) yes
N2 Fe N3 89.73(7) yes
P1 O1 Fe 137.9(5) yes
P11 O1 Fe 137.0(10) yes
C61 C11 C21 119.3(2) ?
C61 C11 P1 120.5(3) ?
C21 C11 P1 120.1(3) ?
C61 C11 P11 120.1(6) ?
C21 C11 P11 120.5(6) ?
C31 C21 C11 120.1(2) ?
C31 C21 H21 120.0 ?
C11 C21 H21 120.0 ?
C41 C31 C21 120.0(2) ?
C41 C31 H31 120.0 ?
C21 C31 H31 120.0 ?
C51 C41 C31 120.4(2) ?
C51 C41 H41 119.8 ?
C31 C41 H41 119.8 ?
C41 C51 C61 119.9(2) ?
C41 C51 H51 120.1 ?
C61 C51 H51 120.1 ?
C11 C61 C51 120.2(2) ?
C11 C61 H61 119.9 ?
C51 C61 H61 119.9 ?
O1 P1 C13 111.8(8) ?
O1 P1 C11 109.0(5) ?
C13 P1 C11 106.7(8) ?
O1 P1 C12 112.0(6) ?
C13 P1 C12 110.3(3) ?
C11 P1 C12 106.8(7) ?
C62 C12 C22 119.1(4) ?
C62 C12 P1 117.9(4) ?
C22 C12 P1 122.7(4) ?
C12 C22 C32 119.3(4) ?
C12 C22 H22 120.4 ?
C32 C22 H22 120.4 ?
C42 C32 C22 120.3(4) ?
C42 C32 H32 119.9 ?
C22 C32 H32 119.9 ?
C32 C42 C52 120.7(4) ?
C32 C42 H42 119.6 ?
C52 C42 H42 119.6 ?
C42 C52 C62 119.8(5) ?
C42 C52 H52 120.1 ?
C62 C52 H52 120.1 ?
C52 C62 C12 120.8(4) ?
C52 C62 H62 119.6 ?
C12 C62 H62 119.6 ?
C23 C13 P1 111.9(4) ?
C23 C13 H131 109.2 ?
P1 C13 H131 109.2 ?
C23 C13 H132 109.2 ?
P1 C13 H132 109.2 ?
H131 C13 H132 107.9 ?
O1 P11 C131 112.8(18) ?
O1 P11 C121 112.8(12) ?
C131 P11 C121 110.0(7) ?
O1 P11 C11 107.7(9) ?
C131 P11 C11 110.1(16) ?
C121 P11 C11 103.0(15) ?
C621 C121 C221 120.5(8) ?
C621 C121 P11 116.9(7) ?
C221 C121 P11 122.5(8) ?
C321 C221 C121 118.0(9) ?
C321 C221 H221 121.0 ?
C121 C221 H221 121.0 ?
C421 C321 C221 120.2(10) ?
C421 C321 H321 119.9 ?
C221 C321 H321 119.9 ?
C321 C421 C521 122.1(9) ?
C321 C421 H421 119.0 ?
C521 C421 H421 119.0 ?
C421 C521 C621 118.6(9) ?
C421 C521 H521 120.7 ?
C621 C521 H521 120.7 ?
C121 C621 C521 120.3(9) ?
C121 C621 H621 119.8 ?
C521 C621 H621 119.8 ?
C231 C131 P11 110.8(9) ?
C231 C131 H133 109.5 ?
P11 C131 H133 109.5 ?
C231 C131 H134 109.5 ?
P11 C131 H134 109.5 ?
H133 C131 H134 108.1 ?
C131 C231 H234 109.5 ?
C131 C231 H235 109.5 ?
H234 C231 H235 109.5 ?
C131 C231 H236 109.5 ?
H234 C231 H236 109.5 ?
H235 C231 H236 109.5 ?
P2 O2 Fe 166.29(10) yes
O2 P2 C16 112.38(10) ?
O2 P2 C14 108.57(9) ?
C16 P2 C14 108.76(10) ?
O2 P2 C15 111.10(9) ?
C16 P2 C15 106.93(10) ?
C14 P2 C15 109.03(10) ?
C24 C14 C64 120.0(2) ?
C24 C14 P2 122.97(17) ?
C64 C14 P2 117.01(16) ?
C34 C24 C14 120.1(2) ?
C34 C24 H24 119.9 ?
C14 C24 H24 119.9 ?
C24 C34 C44 119.8(2) ?
C24 C34 H34 120.1 ?
C44 C34 H34 120.1 ?
C54 C44 C34 120.1(2) ?
C54 C44 H44 119.9 ?
C34 C44 H44 119.9 ?
C44 C54 C64 120.4(2) ?
C44 C54 H54 119.8 ?
C64 C54 H54 119.8 ?
C54 C64 C14 119.5(2) ?
C54 C64 H64 120.2 ?
C14 C64 H64 120.2 ?
C65 C15 C25 118.7(2) ?
C65 C15 P2 119.88(16) ?
C25 C15 P2 121.33(17) ?
C55 C65 C15 120.9(2) ?
C55 C65 H65 119.5 ?
C15 C65 H65 119.5 ?
C45 C55 C65 120.1(2) ?
C45 C55 H55 120.0 ?
C65 C55 H55 120.0 ?
C55 C45 C35 119.9(2) ?
C55 C45 H45 120.1 ?
C35 C45 H45 120.1 ?
C45 C35 C25 120.4(2) ?
C45 C35 H35 119.8 ?
C25 C35 H35 119.8 ?
C35 C25 C15 120.0(2) ?
C35 C25 H25 120.0 ?
C15 C25 H25 120.0 ?
C26 C16 P2 114.32(16) ?
C26 C16 H161 108.7 ?
P2 C16 H161 108.7 ?
C26 C16 H162 108.7 ?
P2 C16 H162 108.7 ?
H161 C16 H162 107.6 ?
C16 C26 H261 109.5 ?
C16 C26 H262 109.5 ?
H261 C26 H262 109.5 ?
C16 C26 H263 109.5 ?
H261 C26 H263 109.5 ?
H262 C26 H263 109.5 ?
P3 O3 Fe 171.21(10) yes
O3 P3 C19 112.94(10) ?
O3 P3 C18 111.24(9) ?
C19 P3 C18 108.36(10) ?
O3 P3 C17 109.15(9) ?
C19 P3 C17 107.46(10) ?
C18 P3 C17 107.48(9) ?
C27 C17 C67 119.51(19) ?
C27 C17 P3 121.70(16) ?
C67 C17 P3 118.77(15) ?
C17 C27 C37 119.9(2) ?
C17 C27 H27 120.0 ?
C37 C27 H27 120.0 ?
C47 C37 C27 120.2(2) ?
C47 C37 H37 119.9 ?
C27 C37 H37 119.9 ?
C57 C47 C37 120.2(2) ?
C57 C47 H47 119.9 ?
C37 C47 H47 119.9 ?
C47 C57 C67 120.2(2) ?
C47 C57 H57 119.9 ?
C67 C57 H57 119.9 ?
C17 C67 C57 119.9(2) ?
C17 C67 H67 120.0 ?
C57 C67 H67 120.0 ?
C28 C18 C68 119.41(19) ?
C28 C18 P3 121.64(15) ?
C68 C18 P3 118.92(16) ?
C38 C28 C18 120.0(2) ?
C38 C28 H28 120.0 ?
C18 C28 H28 120.0 ?
C48 C38 C28 120.3(2) ?
C48 C38 H38 119.8 ?
C28 C38 H38 119.8 ?
C38 C48 C58 120.4(2) ?
C38 C48 H48 119.8 ?
C58 C48 H48 119.8 ?
C48 C58 C68 119.8(2) ?
C48 C58 H58 120.1 ?
C68 C58 H58 120.1 ?
C58 C68 C18 120.1(2) ?
C58 C68 H68 120.0 ?
C18 C68 H68 120.0 ?
C29 C19 P3 112.73(15) ?
C29 C19 H191 109.0 ?
P3 C19 H191 109.0 ?
C29 C19 H192 109.0 ?
P3 C19 H192 109.0 ?
H191 C19 H192 107.8 ?
C19 C29 H291 109.5 ?
C19 C29 H292 109.5 ?
H291 C29 H292 109.5 ?
C19 C29 H293 109.5 ?
H291 C29 H293 109.5 ?
H292 C29 H293 109.5 ?
C1 N1 Fe 174.36(17) ?
N1 C1 S1 179.2(2) yes
C2 N2 Fe 170.78(17) yes
N2 C2 S2 179.03(19) yes
C3 N3 Fe 177.56(17) yes
N3 C3 S3 179.1(2) yes

loop_
_geom_bond_atom_site_label_1
_geom_bond_atom_site_label_2
_geom_bond_distance
_geom_bond_publ_flag
Fe O2 1.982(2) yes
Fe O3 1.990(2) yes
Fe N1 2.024(2) yes
Fe O1 2.036(2) yes
Fe N2 2.039(2) yes
Fe N3 2.045(2) yes
O1 P1 1.509(12) yes
O1 P11 1.53(2) yes
C11 C61 1.388(3) ?
C11 C21 1.401(3) ?
C11 P1 1.796(14) ?
C11 P11 1.81(3) ?
C21 C31 1.386(3) ?
C21 H21 0.9500 ?
C31 C41 1.384(4) ?
C31 H31 0.9500 ?
C41 C51 1.380(4) ?
C41 H41 0.9500 ?
C51 C61 1.395(3) ?
C51 H51 0.9500 ?
C61 H61 0.9500 ?
P1 C13 1.792(4) ?
P1 C12 1.800(4) ?
C12 C62 1.391(5) ?
C12 C22 1.405(5) ?
C22 C32 1.407(6) ?
C22 H22 0.9500 ?
C32 C42 1.373(7) ?
C32 H32 0.9500 ?
C42 C52 1.377(7) ?
C42 H42 0.9500 ?
C52 C62 1.391(5) ?
C52 H52 0.9500 ?
C62 H62 0.9500 ?
C13 C23 1.534(5) ?
C13 H131 0.9900 ?
C13 H132 0.9900 ?
C23 H231 0.9800 ?
C23 H232 0.9800 ?
C23 H233 0.9800 ?
P11 C131 1.787(7) ?
P11 C121 1.795(7) ?
C121 C621 1.387(8) ?
C121 C221 1.405(8) ?
C221 C321 1.405(9) ?
C221 H221 0.9500 ?
C321 C421 1.370(10) ?
C321 H321 0.9500 ?
C421 C521 1.374(10) ?
C421 H421 0.9500 ?
C521 C621 1.393(7) ?
C521 H521 0.9500 ?
C621 H621 0.9500 ?
C131 C231 1.533(8) ?
C131 H133 0.9900 ?
C131 H134 0.9900 ?
C231 H234 0.9800 ?
C231 H235 0.9800 ?
C231 H236 0.9800 ?
O2 P2 1.503(2) yes
P2 C16 1.790(2) ?
P2 C14 1.796(2) ?
P2 C15 1.800(2) ?
C14 C24 1.383(3) ?
C14 C64 1.398(3) ?
C24 C34 1.379(3) ?
C24 H24 0.9500 ?
C34 C44 1.396(4) ?
C34 H34 0.9500 ?
C44 C54 1.373(4) ?
C44 H44 0.9500 ?
C54 C64 1.384(3) ?
C54 H54 0.9500 ?
C64 H64 0.9500 ?
C15 C65 1.384(3) ?
C15 C25 1.394(3) ?
C65 C55 1.382(3) ?
C65 H65 0.9500 ?
C55 C45 1.372(3) ?
C55 H55 0.9500 ?
C45 C35 1.380(4) ?
C45 H45 0.9500 ?
C35 C25 1.387(4) ?
C35 H35 0.9500 ?
C25 H25 0.9500 ?
C16 C26 1.525(3) ?
C16 H161 0.9900 ?
C16 H162 0.9900 ?
C26 H261 0.9800 ?
C26 H262 0.9800 ?
C26 H263 0.9800 ?
O3 P3 1.503(2) yes
P3 C19 1.792(2) ?
P3 C18 1.792(2) ?
P3 C17 1.806(2) ?
C17 C27 1.382(3) ?
C17 C67 1.391(3) ?
C27 C37 1.391(3) ?
C27 H27 0.9500 ?
C37 C47 1.377(3) ?
C37 H37 0.9500 ?
C47 C57 1.368(3) ?
C47 H47 0.9500 ?
C57 C67 1.391(3) ?
C57 H57 0.9500 ?
C67 H67 0.9500 ?
C18 C28 1.397(3) ?
C18 C68 1.399(3) ?
C28 C38 1.384(3) ?
C28 H28 0.9500 ?
C38 C48 1.382(3) ?
C38 H38 0.9500 ?
C48 C58 1.388(3) ?
C48 H48 0.9500 ?
C58 C68 1.390(3) ?
C58 H58 0.9500 ?
C68 H68 0.9500 ?
C19 C29 1.530(3) ?
C19 H191 0.9900 ?
C19 H192 0.9900 ?
C29 H291 0.9800 ?
C29 H292 0.9800 ?
C29 H293 0.9800 ?
N1 C1 1.165(3) yes
C1 S1 1.616(2) yes
N2 C2 1.166(3) yes
C2 S2 1.628(2) yes
N3 C3 1.170(3) yes
C3 S3 1.624(2) yes

loop_
_geom_hbond_atom_site_label_D
_geom_hbond_atom_site_label_H
_geom_hbond_atom_site_label_A
_geom_hbond_site_symmetry_A
_geom_hbond_distance_DH
_geom_hbond_distance_HA
_geom_hbond_distance_DA
_geom_hbond_angle_DHA
_geom_hbond_publ_flag
C131 H134 S2 3_666 0.99 2.77 3.64(3) 146 yes
C321 H321 S3 3_666 0.95 2.73 3.632(12) 158 yes
C19 H192 S3 3_766 0.99 2.86 3.848(2) 177 yes
C47 H47 S2 2_756 0.95 2.83 3.707(2) 154 yes
C16 H162 S2 4_575 0.99 2.80 3.754(2) 163 yes
C61 H61 O1 . 0.95 2.60 3.005(3) 106 no
C64 H64 O2 . 0.95 2.55 2.952(3) 106 no
C67 H67 O3 . 0.95 2.57 2.984(3) 107 no
C65 H65 N1 . 0.95 2.55 3.459(3) 161 no

loop_
_geom_torsion_atom_site_label_1
_geom_torsion_atom_site_label_2
_geom_torsion_atom_site_label_3
_geom_torsion_atom_site_label_4
_geom_torsion
_geom_torsion_publ_flag
O2 Fe O1 P1 166.8(4) ?
N1 Fe O1 P1 -103.1(4) ?
N2 Fe O1 P1 -13.2(4) ?
N3 Fe O1 P1 76.6(4) ?
O2 Fe O1 P11 157.5(6) ?
N1 Fe O1 P11 -112.4(6) ?
N2 Fe O1 P11 -22.5(6) ?
N3 Fe O1 P11 67.2(6) ?
C61 C11 C21 C31 0.5(3) ?
P1 C11 C21 C31 177.4(3) ?
P11 C11 C21 C31 -176.4(5) ?
C11 C21 C31 C41 -0.8(4) ?
C21 C31 C41 C51 0.7(4) ?
C31 C41 C51 C61 -0.2(4) ?
C21 C11 C61 C51 0.0(3) ?
P1 C11 C61 C51 -176.9(3) ?
P11 C11 C61 C51 176.9(5) ?
C41 C51 C61 C11 -0.1(3) ?
Fe O1 P1 C13 -59.9(7) ?
Fe O1 P1 C11 -177.67(13) ?
Fe O1 P1 C12 64.4(8) ?
C61 C11 P1 O1 5.7(5) ?
C21 C11 P1 O1 -171.2(3) ?
C61 C11 P1 C13 -115.3(5) ?
C21 C11 P1 C13 67.9(5) ?
C61 C11 P1 C12 126.8(4) ?
C21 C11 P1 C12 -50.0(5) ?
O1 P1 C12 C62 38.9(14) ?
C13 P1 C12 C62 164.0(12) ?
C11 P1 C12 C62 -80.4(12) ?
O1 P1 C12 C22 -146.9(10) ?
C13 P1 C12 C22 -21.8(16) ?
C11 P1 C12 C22 93.8(10) ?
C62 C12 C22 C32 -0.7(17) ?
P1 C12 C22 C32 -174.8(10) ?
C12 C22 C32 C42 0.6(15) ?
C22 C32 C42 C52 -1.0(15) ?
C32 C42 C52 C62 1.6(15) ?
C42 C52 C62 C12 -1.7(18) ?
C22 C12 C62 C52 1.3(19) ?
P1 C12 C62 C52 175.7(11) ?
O1 P1 C13 C23 -66.4(13) yes
C11 P1 C13 C23 52.8(12) ?
C12 P1 C13 C23 168.4(10) ?
Fe O1 P11 C131 -56.8(14) ?
Fe O1 P11 C121 68.6(15) ?
Fe O1 P11 C11 -178.51(14) ?
C61 C11 P11 O1 17.2(8) ?
C21 C11 P11 O1 -165.9(4) ?
P1 C11 P11 O1 -79(9) ?
C61 C11 P11 C131 -106.1(11) ?
C21 C11 P11 C131 70.8(11) ?
P1 C11 P11 C131 158(10) ?
C61 C11 P11 C121 136.6(6) ?
C21 C11 P11 C121 -46.5(9) ?
O1 P11 C121 C621 34(3) ?
C131 P11 C121 C621 161(3) ?
C11 P11 C121 C621 -82(3) ?
O1 P11 C121 C221 -146(2) ?
C131 P11 C121 C221 -19(3) ?
C11 P11 C121 C221 98(2) ?
C621 C121 C221 C321 3(4) ?
P11 C121 C221 C321 -177(2) ?
C121 C221 C321 C421 2(4) ?
C221 C321 C421 C521 -4(4) ?
C321 C421 C521 C621 1(4) ?
C221 C121 C621 C521 -6(4) ?
P11 C121 C621 C521 174(2) ?
C421 C521 C621 C121 4(4) ?
O1 P11 C131 C231 -63(3) yes
C121 P11 C131 C231 171(2) ?
C11 P11 C131 C231 58(3) ?
O3 Fe O2 P2 -177.8(4) ?
N1 Fe O2 P2 -88.8(4) ?
O1 Fe O2 P2 1.2(4) ?
N3 Fe O2 P2 92.1(4) ?
Fe O2 P2 C16 -73.4(4) ?
Fe O2 P2 C14 166.2(4) ?
Fe O2 P2 C15 46.3(4) ?
O2 P2 C14 C24 158.04(18) ?
C16 P2 C14 C24 35.5(2) ?
C15 P2 C14 C24 -80.8(2) ?
O2 P2 C14 C64 -20.31(19) ?
C16 P2 C14 C64 -142.88(17) ?
C15 P2 C14 C64 100.86(18) ?
C64 C14 C24 C34 -0.3(3) ?
P2 C14 C24 C34 -178.63(18) ?
C14 C24 C34 C44 0.4(4) ?
C24 C34 C44 C54 -0.4(4) ?
C34 C44 C54 C64 0.2(4) ?
C44 C54 C64 C14 -0.1(4) ?
C24 C14 C64 C54 0.2(3) ?
P2 C14 C64 C54 178.56(17) ?
O2 P2 C15 C65 5.4(2) ?
C16 P2 C15 C65 128.32(18) ?
C14 P2 C15 C65 -114.26(18) ?
O2 P2 C15 C25 -177.34(19) ?
C16 P2 C15 C25 -54.4(2) ?
C14 P2 C15 C25 63.1(2) ?
C25 C15 C65 C55 0.9(3) ?
P2 C15 C65 C55 178.31(16) ?
C15 C65 C55 C45 -0.6(3) ?
C65 C55 C45 C35 0.0(4) ?
C55 C45 C35 C25 0.3(5) ?
C45 C35 C25 C15 0.1(5) ?
C65 C15 C25 C35 -0.7(4) ?
P2 C15 C25 C35 -178.0(2) ?
O2 P2 C16 C26 -63.1(2) yes
C14 P2 C16 C26 57.1(2) ?
C15 P2 C16 C26 174.75(17) ?
O3 P3 C17 C27 -171.30(18) ?
C19 P3 C17 C27 65.9(2) ?
C18 P3 C17 C27 -50.5(2) ?
O3 P3 C17 C67 10.08(19) ?
C19 P3 C17 C67 -112.72(17) ?
C18 P3 C17 C67 130.84(17) ?
C67 C17 C27 C37 -0.5(4) ?
P3 C17 C27 C37 -179.1(2) ?
C17 C27 C37 C47 -0.1(4) ?
C27 C37 C47 C57 0.4(4) ?
C37 C47 C57 C67 -0.1(3) ?
C27 C17 C67 C57 0.8(3) ?
P3 C17 C67 C57 179.43(16) ?
C47 C57 C67 C17 -0.5(3) ?
O3 P3 C18 C28 -168.36(16) ?
C19 P3 C18 C28 -43.6(2) ?
C17 P3 C18 C28 72.21(19) ?
O3 P3 C18 C68 13.75(19) ?
C19 P3 C18 C68 138.47(17) ?
C17 P3 C18 C68 -105.68(17) ?
C68 C18 C28 C38 1.9(3) ?
P3 C18 C28 C38 -176.01(16) ?
C18 C28 C38 C48 -0.9(3) ?
C28 C38 C48 C58 -0.6(3) ?
C38 C48 C58 C68 1.1(3) ?
C48 C58 C68 C18 -0.1(3) ?
C28 C18 C68 C58 -1.4(3) ?
P3 C18 C68 C58 176.54(17) ?
O3 P3 C19 C29 -61.22(17) yes
C18 P3 C19 C29 175.07(15) ?
C17 P3 C19 C29 59.21(17) ?
